data_4315475
loop_
_publ_author_name
'Daniel Lundberg'
'Ingmar Persson'
'Lars Eriksson'
'Paola D'Angelo'
'Simone de Panfilis'

_publ_contact_author_address
;Swedish University of Agricultural Sciences (SLU)
Dept. of Chemistry
P.O. Box 7015
S-750 07 Uppsala
Sweden
;
_publ_contact_author_email daniel.lundberg@kemi.slu.se
_publ_contact_author_fax +46-18-673476
_publ_contact_author_name 'Daniel Lundberg'
_publ_contact_author_phone +46-18-671549
_publ_section_title
;
 Structural Study of the N,N'-Dimethylpropyleneurea Solvated
 Lanthanoid(III) Ions in Solution and Solid State with an Analysis of the
 Ionic Radii of Lanthanoid(III) Ions
;
_journal_name_full 'Inorganic Chemistry'
_journal_page_first 4420
_journal_page_last 4432
_journal_paper_doi 10.1021/ic100034q
_journal_volume 49
_journal_year 2010
_chemical_formula_moiety 'C36 H72 N12 O6 Tb, 3(I)'
_chemical_formula_structural '(Tb (C6 H12 N2 O)6) I3'
_chemical_formula_sum 'C36 H72 I3 N12 O6 Tb'
_chemical_formula_weight 1308.68
_chemical_name_common 'hexakis(dmpu)terbium(III) iodide'
_chemical_name_systematic 'hexakis[1,3-dimethyltetrahydropyrimidin-2(1H)-one-\kO]terbium(III) iodide'
_space_group_IT_number 14
_symmetry_cell_setting monoclinic
_symmetry_Int_Tables_number 14
_symmetry_space_group_name_Hall '-P 2yn'
_symmetry_space_group_name_H-M 'P 1 21/n 1'
_atom_sites_solution_hydrogens geom
_atom_sites_solution_primary direct
_atom_sites_solution_secondary difmap
_audit_creation_method SHELXL-97
_cell_angle_alpha 90.00
_cell_angle_beta 92.084(3)
_cell_angle_gamma 90.00
_cell_formula_units_Z 2
_cell_length_a 12.2250(5)
_cell_length_b 11.9013(6)
_cell_length_c 17.4800(6)
_cell_measurement_reflns_used 1336
_cell_measurement_temperature 97(2)
_cell_measurement_theta_max 32.3603
_cell_measurement_theta_min 3.7435
_cell_volume 2541.54(19)
_computing_cell_refinement 'Crysalis RED (Oxford diffraction, 2008)'
_computing_data_collection 'Crysalis CCD (Oxford diffraction, 2008)'
_computing_data_reduction 'Crysalis RED'
_computing_structure_refinement 'SHELXL-97 (Sheldrick, 2008)'
_computing_structure_solution 'SHELXS-97 (Sheldrick, 2008)'
_diffrn_ambient_temperature 97(2)
_diffrn_detector_area_resol_mean 16.5467
_diffrn_measured_fraction_theta_full 0.996
_diffrn_measured_fraction_theta_max 0.996
_diffrn_measurement_device_type 'GONIOMETER OXFORD DIFFRACTION KM4 XCALIBUR2'
_diffrn_measurement_method '\w scans at different \f'
_diffrn_radiation_monochromator graphite
_diffrn_radiation_probe x-ray
_diffrn_radiation_type MoK\a
_diffrn_radiation_wavelength 0.71073
_diffrn_reflns_av_R_equivalents 0.0961
_diffrn_reflns_av_sigmaI/netI 0.2465
_diffrn_reflns_limit_h_max 14
_diffrn_reflns_limit_h_min -9
_diffrn_reflns_limit_k_max 14
_diffrn_reflns_limit_k_min -13
_diffrn_reflns_limit_l_max 20
_diffrn_reflns_limit_l_min -20
_diffrn_reflns_number 11087
_diffrn_reflns_theta_full 25.03
_diffrn_reflns_theta_max 25.03
_diffrn_reflns_theta_min 3.75
_diffrn_source 'fine-focus sealed tube'
_diffrn_standards_number 0
_exptl_absorpt_coefficient_mu 3.264
_exptl_absorpt_correction_T_max 0.71929
_exptl_absorpt_correction_T_min 0.44044
_exptl_absorpt_correction_type multi-scan
_exptl_absorpt_process_details 'Crysalis RED (Oxford Diffraction, 2008)'
_exptl_crystal_colour colourless
_exptl_crystal_density_diffrn 1.710
_exptl_crystal_density_method 'not measured'
_exptl_crystal_description block
_exptl_crystal_F_000 1288
_exptl_crystal_size_max 0.17
_exptl_crystal_size_mid 0.11
_exptl_crystal_size_min 0.10
_refine_diff_density_max 0.656
_refine_diff_density_min -0.621
_refine_diff_density_rms 0.139
_refine_ls_extinction_coef 0.00017(7)
_refine_ls_extinction_expression Fc^*^=kFc[1+0.001xFc^2^\l^3^/sin(2\q)]^-1/4^
_refine_ls_extinction_method SHELXL
_refine_ls_goodness_of_fit_ref 0.559
_refine_ls_hydrogen_treatment constr
_refine_ls_matrix_type full
_refine_ls_number_parameters 271
_refine_ls_number_reflns 4473
_refine_ls_number_restraints 78
_refine_ls_restrained_S_all 0.555
_refine_ls_R_factor_all 0.1147
_refine_ls_R_factor_gt 0.0384
_refine_ls_shift/su_max 0.001
_refine_ls_shift/su_mean 0.000
_refine_ls_structure_factor_coef Fsqd
_refine_ls_weighting_details 'calc w=1/[\s^2^(Fo^2^)+(0.1000P)^2^] where P=(Fo^2^+2Fc^2^)/3'
_refine_ls_weighting_scheme calc
_refine_ls_wR_factor_gt 0.0477
_refine_ls_wR_factor_ref 0.0556
_reflns_number_gt 1868
_reflns_number_total 4473
_reflns_threshold_expression I>2\s(I)
_cod_data_source_file ic100034q_si_002_5.cif
_cod_data_source_block ccdc_Tb
_cod_original_sg_symbol_H-M 'P 21/n'
_cod_database_code 4315475

loop_
_symmetry_equiv_pos_as_xyz
'x, y, z'
'-x+1/2, y+1/2, -z+1/2'
'-x, -y, -z'
'x-1/2, -y-1/2, z-1/2'

loop_
_atom_site_label
_atom_site_type_symbol
_atom_site_fract_x
_atom_site_fract_y
_atom_site_fract_z
_atom_site_U_iso_or_equiv
_atom_site_adp_type
_atom_site_occupancy
_atom_site_symmetry_multiplicity
_atom_site_calc_flag
_atom_site_refinement_flags
_atom_site_disorder_assembly
_atom_site_disorder_group
Tb1 Tb 0.0000 0.0000 0.0000 0.01633(17) Uani 1 2 d SU . .
I1 I 0.52261(5) 0.03064(5) 0.27267(3) 0.03349(18) Uani 1 1 d . . .
I2 I 0.0000 0.0000 0.5000 0.0271(2) Uani 1 2 d S . .
O1 O 0.1500(4) -0.1081(4) 0.0149(3) 0.0184(12) Uani 1 1 d U . .
C1 C 0.2454(6) -0.1454(6) 0.0305(4) 0.0131(16) Uani 1 1 d U . .
N11 N 0.3276(5) -0.1288(5) -0.0147(3) 0.0190(15) Uani 1 1 d U . .
C11 C 0.3050(7) -0.0684(7) -0.0867(4) 0.033(2) Uani 1 1 d U . .
H11A H 0.2351 -0.0940 -0.1097 0.049 Uiso 1 1 calc R . .
H11B H 0.3637 -0.0832 -0.1221 0.049 Uiso 1 1 calc R . .
H11C H 0.3011 0.0125 -0.0764 0.049 Uiso 1 1 calc R . .
C13 C 0.4369(6) -0.1694(7) 0.0015(4) 0.024(2) Uani 1 1 d U . .
H13A H 0.4904 -0.1172 -0.0205 0.029 Uiso 1 1 calc R . .
H13B H 0.4460 -0.2439 -0.0227 0.029 Uiso 1 1 calc R . .
C14 C 0.4581(6) -0.1786(7) 0.0838(4) 0.030(2) Uani 1 1 d U . .
H14A H 0.4618 -0.1025 0.1065 0.036 Uiso 1 1 calc R . .
H14B H 0.5298 -0.2156 0.0937 0.036 Uiso 1 1 calc R . .
C15 C 0.3715(7) -0.2442(7) 0.1205(5) 0.029(2) Uani 1 1 d U . .
H15A H 0.3774 -0.3244 0.1059 0.035 Uiso 1 1 calc R . .
H15B H 0.3809 -0.2388 0.1768 0.035 Uiso 1 1 calc R . .
N12 N 0.2636(6) -0.2012(6) 0.0962(4) 0.0216(17) Uani 1 1 d U . .
C12 C 0.1738(7) -0.2269(7) 0.1472(5) 0.031(2) Uani 1 1 d U . .
H12A H 0.1708 -0.1693 0.1871 0.046 Uiso 1 1 calc R . .
H12B H 0.1864 -0.3006 0.1709 0.046 Uiso 1 1 calc R . .
H12C H 0.1043 -0.2280 0.1174 0.046 Uiso 1 1 calc R . .
O2 O 0.0831(4) 0.1423(4) 0.0636(3) 0.0224(13) Uani 1 1 d U . .
C2 C 0.1439(7) 0.2265(7) 0.0815(4) 0.0158(16) Uani 1 1 d U . .
N21 N 0.2405(6) 0.2073(6) 0.1162(4) 0.0222(17) Uani 1 1 d U . .
C21 C 0.2836(6) 0.0940(6) 0.1210(4) 0.027(2) Uani 1 1 d U . .
H21A H 0.2246 0.0417 0.1326 0.041 Uiso 1 1 calc R . .
H21B H 0.3409 0.0902 0.1617 0.041 Uiso 1 1 calc R . .
H21C H 0.3146 0.0734 0.0720 0.041 Uiso 1 1 calc R . .
C23 C 0.3198(6) 0.2972(7) 0.1300(4) 0.0192(18) Uani 1 1 d U . .
H23A H 0.3665 0.3044 0.0852 0.023 Uiso 1 1 calc R . .
H23B H 0.3676 0.2781 0.1751 0.023 Uiso 1 1 calc R . .
C24 C 0.2629(7) 0.4078(6) 0.1439(5) 0.0250(19) Uani 1 1 d U . .
H24A H 0.2271 0.4058 0.1937 0.030 Uiso 1 1 calc R . .
H24B H 0.3170 0.4697 0.1452 0.030 Uiso 1 1 calc R . .
C25 C 0.1786(6) 0.4274(7) 0.0803(4) 0.024(2) Uani 1 1 d U . .
H25A H 0.1330 0.4930 0.0932 0.029 Uiso 1 1 calc R . .
H25B H 0.2160 0.4448 0.0324 0.029 Uiso 1 1 calc R . .
N22 N 0.1088(5) 0.3302(6) 0.0682(3) 0.0215(15) Uani 1 1 d U . .
C22 C 0.0012(7) 0.3503(7) 0.0328(4) 0.029(2) Uani 1 1 d U . .
H22A H 0.0086 0.3692 -0.0213 0.044 Uiso 1 1 calc R . .
H22B H -0.0340 0.4127 0.0590 0.044 Uiso 1 1 calc R . .
H22C H -0.0437 0.2824 0.0370 0.044 Uiso 1 1 calc R . .
O3 O -0.0600(4) -0.0678(4) 0.1110(3) 0.0223(13) Uani 1 1 d U . .
C3 C -0.1104(6) -0.0926(7) 0.1715(4) 0.0181(17) Uani 1 1 d U . .
N31 N -0.0927(5) -0.0268(6) 0.2339(3) 0.0236(16) Uani 1 1 d U . .
C31 C -0.0213(7) 0.0712(6) 0.2327(4) 0.029(2) Uani 1 1 d U . .
H31A H 0.0434 0.0538 0.2033 0.043 Uiso 1 1 calc R . .
H31B H 0.0017 0.0913 0.2852 0.043 Uiso 1 1 calc R . .
H31C H -0.0609 0.1344 0.2088 0.043 Uiso 1 1 calc R . .
C33 C -0.1580(6) -0.0450(7) 0.3019(4) 0.0244(19) Uani 1 1 d U . .
H33A H -0.1184 -0.0141 0.3476 0.029 Uiso 1 1 calc R . .
H33B H -0.2285 -0.0045 0.2955 0.029 Uiso 1 1 calc R . .
C34 C -0.1788(7) -0.1630(7) 0.3135(4) 0.034(2) Uani 1 1 d U . .
H34A H -0.2262 -0.1732 0.3577 0.041 Uiso 1 1 calc R . .
H34B H -0.1090 -0.2030 0.3245 0.041 Uiso 1 1 calc R . .
C35 C -0.2344(7) -0.2109(7) 0.2422(5) 0.0255(19) Uani 1 1 d U . .
H35A H -0.2356 -0.2939 0.2458 0.031 Uiso 1 1 calc R . .
H35B H -0.3112 -0.1843 0.2385 0.031 Uiso 1 1 calc R . .
N32 N -0.1793(5) -0.1783(6) 0.1744(3) 0.0211(16) Uani 1 1 d U . .
C32 C -0.1994(8) -0.2445(7) 0.1050(4) 0.034(3) Uani 1 1 d U . .
H32A H -0.1984 -0.1950 0.0602 0.051 Uiso 1 1 calc R . .
H32B H -0.2711 -0.2811 0.1070 0.051 Uiso 1 1 calc R . .
H32C H -0.1423 -0.3018 0.1012 0.051 Uiso 1 1 calc R . .

loop_
_atom_site_aniso_label
_atom_site_aniso_U_11
_atom_site_aniso_U_22
_atom_site_aniso_U_33
_atom_site_aniso_U_23
_atom_site_aniso_U_13
_atom_site_aniso_U_12
Tb1 0.0139(3) 0.0165(5) 0.0185(3) 0.0001(3) -0.0003(3) -0.0009(3)
I1 0.0250(4) 0.0505(5) 0.0250(3) 0.0024(3) 0.0026(3) 0.0005(3)
I2 0.0308(5) 0.0245(7) 0.0262(4) -0.0032(5) 0.0032(4) -0.0037(5)
O1 0.016(3) 0.017(3) 0.022(3) 0.002(2) -0.001(2) -0.002(2)
C1 0.016(3) 0.005(4) 0.019(4) -0.003(3) -0.004(3) -0.006(3)
N11 0.017(3) 0.017(4) 0.022(3) 0.004(3) 0.002(3) 0.004(3)
C11 0.043(6) 0.032(7) 0.025(4) 0.008(4) 0.008(4) 0.012(5)
C13 0.016(4) 0.018(5) 0.039(4) 0.004(4) 0.009(4) 0.001(4)
C14 0.014(4) 0.025(6) 0.049(5) 0.002(4) -0.011(4) 0.013(4)
C15 0.032(4) 0.033(6) 0.023(5) 0.003(4) -0.002(4) 0.015(4)
N12 0.018(3) 0.032(5) 0.015(4) 0.001(3) -0.002(3) 0.006(3)
C12 0.032(5) 0.027(6) 0.034(5) 0.013(4) 0.004(4) 0.002(5)
O2 0.020(3) 0.017(3) 0.029(3) -0.004(2) -0.004(3) -0.002(2)
C2 0.014(4) 0.021(3) 0.013(4) 0.001(3) 0.009(3) -0.004(3)
N21 0.019(4) 0.019(4) 0.028(5) -0.010(3) 0.000(3) 0.000(3)
C21 0.013(5) 0.023(4) 0.045(6) 0.000(4) 0.002(4) -0.002(3)
C23 0.016(4) 0.022(4) 0.020(5) -0.002(4) -0.001(4) 0.001(3)
C24 0.025(5) 0.015(4) 0.034(5) -0.005(4) 0.002(3) -0.009(4)
C25 0.016(4) 0.016(4) 0.040(5) 0.004(4) 0.004(3) 0.000(3)
N22 0.025(4) 0.019(3) 0.021(4) 0.003(3) -0.004(3) -0.007(3)
C22 0.038(5) 0.024(6) 0.024(5) 0.001(4) -0.018(4) 0.001(4)
O3 0.021(3) 0.023(4) 0.023(3) 0.004(2) 0.001(2) 0.000(2)
C3 0.014(5) 0.028(5) 0.012(3) 0.006(3) -0.008(3) 0.003(3)
N31 0.023(4) 0.033(5) 0.014(3) 0.003(3) -0.001(3) -0.006(3)
C31 0.017(5) 0.035(5) 0.034(5) -0.003(4) 0.000(4) -0.003(4)
C33 0.026(5) 0.037(5) 0.010(3) 0.004(3) 0.001(3) -0.004(4)
C34 0.048(6) 0.033(5) 0.021(4) 0.010(4) 0.010(4) 0.001(5)
C35 0.031(6) 0.015(5) 0.031(4) 0.004(4) 0.012(3) 0.002(4)
N32 0.029(5) 0.015(4) 0.020(3) -0.003(3) 0.007(3) 0.004(3)
C32 0.053(7) 0.023(6) 0.025(4) -0.004(4) -0.006(5) 0.001(5)

loop_
_atom_type_symbol
_atom_type_description
_atom_type_scat_dispersion_real
_atom_type_scat_dispersion_imag
_atom_type_scat_source
C C 0.0033 0.0016 'International Tables Vol C Tables 4.2.6.8 and 6.1.1.4'
H H 0.0000 0.0000 'International Tables Vol C Tables 4.2.6.8 and 6.1.1.4'
Tb Tb -0.1723 4.1537 'International Tables Vol C Tables 4.2.6.8 and 6.1.1.4'
I I -0.4742 1.8119 'International Tables Vol C Tables 4.2.6.8 and 6.1.1.4'
N N 0.0061 0.0033 'International Tables Vol C Tables 4.2.6.8 and 6.1.1.4'
O O 0.0106 0.0060 'International Tables Vol C Tables 4.2.6.8 and 6.1.1.4'

loop_
_geom_angle_atom_site_label_1
_geom_angle_atom_site_label_2
_geom_angle_atom_site_label_3
_geom_angle
_geom_angle_site_symmetry_1
_geom_angle_site_symmetry_3
_geom_angle_publ_flag
O1 Tb1 O1 180.0(2) 3 . ?
O1 Tb1 O2 91.26(18) 3 3 ?
O1 Tb1 O2 88.74(18) . 3 ?
O1 Tb1 O2 88.74(18) 3 . ?
O1 Tb1 O2 91.26(18) . . ?
O2 Tb1 O2 180.0(4) 3 . ?
O1 Tb1 O3 90.82(17) 3 . ?
O1 Tb1 O3 89.18(17) . . ?
O2 Tb1 O3 90.05(17) 3 . ?
O2 Tb1 O3 89.95(17) . . ?
O1 Tb1 O3 89.18(17) 3 3 ?
O1 Tb1 O3 90.82(17) . 3 ?
O2 Tb1 O3 89.95(17) 3 3 ?
O2 Tb1 O3 90.05(17) . 3 ?
O3 Tb1 O3 180.0(2) . 3 ?
C1 O1 Tb1 164.8(5) . . ?
O1 C1 N11 122.3(7) . . ?
O1 C1 N12 118.8(7) . . ?
N11 C1 N12 118.9(8) . . ?
C1 N11 C13 123.7(7) . . ?
C1 N11 C11 117.7(7) . . ?
C13 N11 C11 118.6(6) . . ?
N11 C11 H11A 109.5 . . ?
N11 C11 H11B 109.5 . . ?
H11A C11 H11B 109.5 . . ?
N11 C11 H11C 109.5 . . ?
H11A C11 H11C 109.5 . . ?
H11B C11 H11C 109.5 . . ?
N11 C13 C14 110.5(7) . . ?
N11 C13 H13A 109.5 . . ?
C14 C13 H13A 109.5 . . ?
N11 C13 H13B 109.5 . . ?
C14 C13 H13B 109.5 . . ?
H13A C13 H13B 108.1 . . ?
C13 C14 C15 111.3(7) . . ?
C13 C14 H14A 109.4 . . ?
C15 C14 H14A 109.4 . . ?
C13 C14 H14B 109.4 . . ?
C15 C14 H14B 109.4 . . ?
H14A C14 H14B 108.0 . . ?
N12 C15 C14 110.0(7) . . ?
N12 C15 H15A 109.7 . . ?
C14 C15 H15A 109.7 . . ?
N12 C15 H15B 109.7 . . ?
C14 C15 H15B 109.7 . . ?
H15A C15 H15B 108.2 . . ?
C1 N12 C15 122.8(7) . . ?
C1 N12 C12 121.2(7) . . ?
C15 N12 C12 115.9(7) . . ?
N12 C12 H12A 109.5 . . ?
N12 C12 H12B 109.5 . . ?
H12A C12 H12B 109.5 . . ?
N12 C12 H12C 109.5 . . ?
H12A C12 H12C 109.5 . . ?
H12B C12 H12C 109.5 . . ?
C2 O2 Tb1 163.5(5) . . ?
O2 C2 N22 120.3(8) . . ?
O2 C2 N21 118.5(8) . . ?
N22 C2 N21 121.1(8) . . ?
C2 N21 C21 120.1(7) . . ?
C2 N21 C23 121.6(7) . . ?
C21 N21 C23 115.8(7) . . ?
N21 C21 H21A 109.5 . . ?
N21 C21 H21B 109.5 . . ?
H21A C21 H21B 109.5 . . ?
N21 C21 H21C 109.5 . . ?
H21A C21 H21C 109.5 . . ?
H21B C21 H21C 109.5 . . ?
N21 C23 C24 111.0(7) . . ?
N21 C23 H23A 109.4 . . ?
C24 C23 H23A 109.4 . . ?
N21 C23 H23B 109.4 . . ?
C24 C23 H23B 109.4 . . ?
H23A C23 H23B 108.0 . . ?
C25 C24 C23 108.8(6) . . ?
C25 C24 H24A 109.9 . . ?
C23 C24 H24A 109.9 . . ?
C25 C24 H24B 109.9 . . ?
C23 C24 H24B 109.9 . . ?
H24A C24 H24B 108.3 . . ?
N22 C25 C24 111.6(7) . . ?
N22 C25 H25A 109.3 . . ?
C24 C25 H25A 109.3 . . ?
N22 C25 H25B 109.3 . . ?
C24 C25 H25B 109.3 . . ?
H25A C25 H25B 108.0 . . ?
C2 N22 C25 122.2(7) . . ?
C2 N22 C22 120.7(7) . . ?
C25 N22 C22 116.8(7) . . ?
N22 C22 H22A 109.5 . . ?
N22 C22 H22B 109.5 . . ?
H22A C22 H22B 109.5 . . ?
N22 C22 H22C 109.5 . . ?
H22A C22 H22C 109.5 . . ?
H22B C22 H22C 109.5 . . ?
C3 O3 Tb1 168.3(5) . . ?
O3 C3 N32 122.5(7) . . ?
O3 C3 N31 117.8(7) . . ?
N32 C3 N31 119.8(7) . . ?
C3 N31 C31 122.0(6) . . ?
C3 N31 C33 119.4(6) . . ?
C31 N31 C33 118.2(6) . . ?
N31 C31 H31A 109.5 . . ?
N31 C31 H31B 109.5 . . ?
H31A C31 H31B 109.5 . . ?
N31 C31 H31C 109.5 . . ?
H31A C31 H31C 109.5 . . ?
H31B C31 H31C 109.5 . . ?
C34 C33 N31 111.1(6) . . ?
C34 C33 H33A 109.4 . . ?
N31 C33 H33A 109.4 . . ?
C34 C33 H33B 109.4 . . ?
N31 C33 H33B 109.4 . . ?
H33A C33 H33B 108.0 . . ?
C33 C34 C35 109.2(6) . . ?
C33 C34 H34A 109.8 . . ?
C35 C34 H34A 109.8 . . ?
C33 C34 H34B 109.8 . . ?
C35 C34 H34B 109.8 . . ?
H34A C34 H34B 108.3 . . ?
N32 C35 C34 111.6(7) . . ?
N32 C35 H35A 109.3 . . ?
C34 C35 H35A 109.3 . . ?
N32 C35 H35B 109.3 . . ?
C34 C35 H35B 109.3 . . ?
H35A C35 H35B 108.0 . . ?
C3 N32 C35 123.9(7) . . ?
C3 N32 C32 118.1(7) . . ?
C35 N32 C32 118.0(7) . . ?
N32 C32 H32A 109.5 . . ?
N32 C32 H32B 109.5 . . ?
H32A C32 H32B 109.5 . . ?
N32 C32 H32C 109.5 . . ?
H32A C32 H32C 109.5 . . ?
H32B C32 H32C 109.5 . . ?

loop_
_geom_bond_atom_site_label_1
_geom_bond_atom_site_label_2
_geom_bond_distance
_geom_bond_site_symmetry_2
_geom_bond_publ_flag
Tb1 O1 2.248(5) 3 ?
Tb1 O1 2.248(5) . ?
Tb1 O2 2.248(5) 3 ?
Tb1 O2 2.248(5) . ?
Tb1 O3 2.249(5) . ?
Tb1 O3 2.249(5) 3 ?
O1 C1 1.268(8) . ?
C1 N11 1.316(8) . ?
C1 N12 1.338(9) . ?
N11 C13 1.439(9) . ?
N11 C11 1.467(8) . ?
C11 H11A 0.9800 . ?
C11 H11B 0.9800 . ?
C11 H11C 0.9800 . ?
C13 C14 1.456(10) . ?
C13 H13A 0.9900 . ?
C13 H13B 0.9900 . ?
C14 C15 1.481(10) . ?
C14 H14A 0.9900 . ?
C14 H14B 0.9900 . ?
C15 N12 1.463(10) . ?
C15 H15A 0.9900 . ?
C15 H15B 0.9900 . ?
N12 C12 1.471(9) . ?
C12 H12A 0.9800 . ?
C12 H12B 0.9800 . ?
C12 H12C 0.9800 . ?
O2 C2 1.280(8) . ?
C2 N22 1.325(9) . ?
C2 N21 1.328(10) . ?
N21 C21 1.449(9) . ?
N21 C23 1.457(10) . ?
C21 H21A 0.9800 . ?
C21 H21B 0.9800 . ?
C21 H21C 0.9800 . ?
C23 C24 1.513(10) . ?
C23 H23A 0.9900 . ?
C23 H23B 0.9900 . ?
C24 C25 1.506(10) . ?
C24 H24A 0.9900 . ?
C24 H24B 0.9900 . ?
C25 N22 1.448(9) . ?
C25 H25A 0.9900 . ?
C25 H25B 0.9900 . ?
N22 C22 1.453(9) . ?
C22 H22A 0.9800 . ?
C22 H22B 0.9800 . ?
C22 H22C 0.9800 . ?
O3 C3 1.277(8) . ?
C3 N32 1.325(9) . ?
C3 N31 1.354(9) . ?
N31 C31 1.458(9) . ?
N31 C33 1.472(8) . ?
C31 H31A 0.9800 . ?
C31 H31B 0.9800 . ?
C31 H31C 0.9800 . ?
C33 C34 1.443(10) . ?
C33 H33A 0.9900 . ?
C33 H33B 0.9900 . ?
C34 C35 1.509(11) . ?
C34 H34A 0.9900 . ?
C34 H34B 0.9900 . ?
C35 N32 1.437(9) . ?
C35 H35A 0.9900 . ?
C35 H35B 0.9900 . ?
N32 C32 1.460(9) . ?
C32 H32A 0.9800 . ?
C32 H32B 0.9800 . ?
C32 H32C 0.9800 . ?

loop_
_geom_torsion_atom_site_label_1
_geom_torsion_atom_site_label_2
_geom_torsion_atom_site_label_3
_geom_torsion_atom_site_label_4
_geom_torsion
_geom_torsion_site_symmetry_1
_geom_torsion_site_symmetry_2
_geom_torsion_site_symmetry_3
_geom_torsion_site_symmetry_4
_geom_torsion_publ_flag
O2 Tb1 O1 C1 173.7(19) 3 . . . ?
O2 Tb1 O1 C1 -6.3(19) . . . . ?
O3 Tb1 O1 C1 -96.2(19) . . . . ?
O3 Tb1 O1 C1 83.8(19) 3 . . . ?
Tb1 O1 C1 N11 -81(2) . . . . ?
Tb1 O1 C1 N12 96.9(19) . . . . ?
O1 C1 N11 C13 179.7(7) . . . . ?
N12 C1 N11 C13 1.3(11) . . . . ?
O1 C1 N11 C11 -2.2(11) . . . . ?
N12 C1 N11 C11 179.4(7) . . . . ?
C1 N11 C13 C14 -28.1(10) . . . . ?
C11 N11 C13 C14 153.7(7) . . . . ?
N11 C13 C14 C15 51.9(9) . . . . ?
C13 C14 C15 N12 -50.0(10) . . . . ?
O1 C1 N12 C15 -178.0(7) . . . . ?
N11 C1 N12 C15 0.4(11) . . . . ?
O1 C1 N12 C12 4.6(11) . . . . ?
N11 C1 N12 C12 -177.0(7) . . . . ?
C14 C15 N12 C1 24.4(11) . . . . ?
C14 C15 N12 C12 -158.1(7) . . . . ?
O1 Tb1 O2 C2 -103.4(19) 3 . . . ?
O1 Tb1 O2 C2 76.6(19) . . . . ?
O3 Tb1 O2 C2 165.8(19) . . . . ?
O3 Tb1 O2 C2 -14.2(19) 3 . . . ?
Tb1 O2 C2 N22 88.4(19) . . . . ?
Tb1 O2 C2 N21 -94.2(19) . . . . ?
O2 C2 N21 C21 11.0(11) . . . . ?
N22 C2 N21 C21 -171.7(6) . . . . ?
O2 C2 N21 C23 172.4(6) . . . . ?
N22 C2 N21 C23 -10.3(11) . . . . ?
C2 N21 C23 C24 32.5(10) . . . . ?
C21 N21 C23 C24 -165.3(6) . . . . ?
N21 C23 C24 C25 -50.9(9) . . . . ?
C23 C24 C25 N22 50.0(9) . . . . ?
O2 C2 N22 C25 -173.7(6) . . . . ?
N21 C2 N22 C25 9.0(11) . . . . ?
O2 C2 N22 C22 -0.3(10) . . . . ?
N21 C2 N22 C22 -177.5(7) . . . . ?
C24 C25 N22 C2 -30.3(10) . . . . ?
C24 C25 N22 C22 156.0(6) . . . . ?
O1 Tb1 O3 C3 -2(2) 3 . . . ?
O1 Tb1 O3 C3 178(2) . . . . ?
O2 Tb1 O3 C3 -93(2) 3 . . . ?
O2 Tb1 O3 C3 87(2) . . . . ?
Tb1 O3 C3 N32 94(3) . . . . ?
Tb1 O3 C3 N31 -85(3) . . . . ?
O3 C3 N31 C31 1.7(11) . . . . ?
N32 C3 N31 C31 -177.4(7) . . . . ?
O3 C3 N31 C33 173.4(6) . . . . ?
N32 C3 N31 C33 -5.7(11) . . . . ?
C3 N31 C33 C34 36.9(9) . . . . ?
C31 N31 C33 C34 -151.0(7) . . . . ?
N31 C33 C34 C35 -56.4(9) . . . . ?
C33 C34 C35 N32 47.9(9) . . . . ?
O3 C3 N32 C35 177.8(7) . . . . ?
N31 C3 N32 C35 -3.2(12) . . . . ?
O3 C3 N32 C32 -1.4(12) . . . . ?
N31 C3 N32 C32 177.6(7) . . . . ?
C34 C35 N32 C3 -18.6(11) . . . . ?
C34 C35 N32 C32 160.6(7) . . . . ?
